data_2102307
loop_
_publ_author_name
'Carter, Kay L.'
'Siddiquee, Tasneem A.'
'Murphy, Kristen L.'
'Bennett, Dennis W.'

_publ_section_title
;
 The surprisingly elusive crystal structure of sodium metabisulfite
;
_journal_issue 2
_journal_name_full 'Acta Crystallographica Section B'
_journal_page_first 155
_journal_page_last 162
_journal_paper_doi 10.1107/S0108768104003325
_journal_volume 60
_journal_year 2004
_chemical_formula_moiety 'Na2 O5 S2'
_chemical_formula_sum 'Na2 O5 S2'
_chemical_formula_weight 190.1
_space_group_IT_number 4
_symmetry_cell_setting monoclinic
_symmetry_space_group_name_Hall 'P 2yb'
_symmetry_space_group_name_H-M 'P 1 21 1'
_audit_creation_method 'WinGX routine CIF_UPDATE'
_cell_angle_alpha 90
_cell_angle_beta 103.160(10)
_cell_angle_gamma 90
_cell_formula_units_Z 2
_cell_length_a 6.0730(10)
_cell_length_b 5.4700(10)
_cell_length_c 8.3180(10)
_cell_measurement_reflns_used 39
_cell_measurement_temperature 293(2)
_cell_measurement_theta_max 19.88
_cell_measurement_theta_min 4.51
_cell_volume 269.06(7)
_computing_cell_refinement 'Bruker Xscans'
_computing_data_collection 'Bruker Xscans'
_computing_data_reduction 'Bruker Xscans'
_computing_molecular_graphics 'Ortep-3 for Windows (Farrugia, 1997)'
_computing_publication_material 'WinGX publication routines (Farrugia, 1999)'
_computing_structure_refinement 'SHELXL-97 (Sheldrick, 1997)'
_computing_structure_solution 'SHELXS-97 (Sheldrick, 1997)'
_diffrn_measured_fraction_theta_full 0.999
_diffrn_measured_fraction_theta_max 0.999
_diffrn_measurement_device_type 'Bruker P4'
_diffrn_measurement_method \w-2\theta
_diffrn_radiation_type MoK\a
_diffrn_radiation_wavelength 0.71073
_diffrn_reflns_av_R_equivalents 0.0298
_diffrn_reflns_limit_h_max 8
_diffrn_reflns_limit_h_min -8
_diffrn_reflns_limit_k_max 7
_diffrn_reflns_limit_k_min -7
_diffrn_reflns_limit_l_max 11
_diffrn_reflns_limit_l_min -11
_diffrn_reflns_number 1831
_diffrn_reflns_theta_full 29.99
_diffrn_reflns_theta_max 29.99
_diffrn_reflns_theta_min 2.51
_diffrn_standards_decay_% 7.6
_exptl_absorpt_coefficient_mu 1.084
_exptl_absorpt_correction_type none
_exptl_crystal_colour colorless
_exptl_crystal_density_diffrn 2.346
_exptl_crystal_density_method 'not measured'
_exptl_crystal_description 'rectangular solid'
_exptl_crystal_F_000 188
_exptl_crystal_size_max 0.25
_exptl_crystal_size_mid 0.2
_exptl_crystal_size_min 0.15
_refine_diff_density_max 0.557
_refine_diff_density_min -0.496
_refine_ls_abs_structure_details 'Flack H D (1983), Acta Cryst. A39, 876-881'
_refine_ls_abs_structure_Flack 0.3(3)
_refine_ls_extinction_method none
_refine_ls_goodness_of_fit_ref 1.067
_refine_ls_hydrogen_treatment mixed
_refine_ls_matrix_type full
_refine_ls_number_parameters 111
_refine_ls_number_reflns 1559
_refine_ls_number_restraints 1
_refine_ls_restrained_S_all 1.066
_refine_ls_R_factor_gt 0.04
_refine_ls_shift/su_max 0.001
_refine_ls_structure_factor_coef Fsqd
_refine_ls_weighting_details 'calc w=1/[\s^2^(Fo^2^)+(0.0555P)^2^+0.3072P] where P=(Fo^2^+2Fc^2^)/3'
_refine_ls_weighting_scheme calc
_refine_ls_wR_factor_ref 0.1096
_reflns_number_gt 1349
_reflns_number_total 1559
_reflns_threshold_expression >2sigma(I)
_cod_data_source_file bk0141.cif
_cod_data_source_block metabi-P21
_cod_database_code 2102307

loop_
_symmetry_equiv_pos_as_xyz
'x, y, z'
'-x, y+1/2, -z'

loop_
_atom_site_label
_atom_site_fract_x
_atom_site_fract_y
_atom_site_fract_z
_atom_site_U_iso_or_equiv
_atom_site_adp_type
_atom_site_calc_flag
_atom_site_refinement_flags
_atom_site_occupancy
_atom_site_type_symbol
S1 0.17866(9) 0.7510(6) 0.26907(7) 0.02189(17) Uani d . 1 S
S2 0.55190(10) 0.7542(7) 0.30265(8) 0.0308(2) Uani d . 1 S
Na3 0.71380(18) 0.7516(9) -0.05186(14) 0.0296(3) Uani d . 1 Na
Na2 0.8752(2) 1.2576(16) 0.31210(17) 0.0506(4) Uani d . 1 Na
O4 0.5752(12) 0.9922(14) 0.2157(12) 0.077(3) Uani d . 1 O
O5 0.5785(14) 0.5554(16) 0.1949(10) 0.0618(17) Uani d . 1 O
O3A 0.126(2) 0.481(2) 0.2477(17) 0.031(3) Uani d P 0.471(15) O
O1B 0.123(2) 1.0099(19) 0.2399(17) 0.040(3) Uani d P 0.554(15) O
O1A 0.0843(19) 0.893(2) 0.1232(13) 0.033(4) Uani d P 0.471(15) O
O2B 0.076(2) 0.611(2) 0.1219(15) 0.042(3) Uani d P 0.554(15) O
O2A 0.121(2) 0.840(3) 0.4151(16) 0.035(3) Uani d P 0.471(15) O
O3B 0.121(2) 0.653(2) 0.4198(15) 0.041(3) Uani d P 0.554(15) O

loop_
_atom_site_aniso_label
_atom_site_aniso_U_11
_atom_site_aniso_U_22
_atom_site_aniso_U_33
_atom_site_aniso_U_12
_atom_site_aniso_U_13
_atom_site_aniso_U_23
S1 0.0151(3) 0.0290(3) 0.0225(3) 0.0027(8) 0.00627(19) 0.0027(9)
S2 0.0150(3) 0.0512(4) 0.0251(3) 0.0005(10) 0.0024(2) 0.0049(10)
Na3 0.0249(5) 0.0342(6) 0.0310(5) 0.0040(18) 0.0093(4) 0.0018(18)
Na2 0.0208(6) 0.0990(13) 0.0333(6) 0.002(2) 0.0091(5) -0.002(3)
O4 0.019(2) 0.093(5) 0.106(6) -0.025(3) -0.012(3) 0.058(4)
O5 0.029(3) 0.102(5) 0.054(3) 0.010(3) 0.008(2) -0.037(3)
O3A 0.023(5) 0.030(6) 0.046(6) -0.002(4) 0.020(5) 0.009(5)
O1B 0.038(6) 0.027(5) 0.057(7) 0.001(4) 0.016(5) 0.004(4)
O1A 0.022(5) 0.047(8) 0.022(5) -0.008(4) -0.015(3) 0.018(5)
O2B 0.026(5) 0.045(7) 0.058(7) 0.002(4) 0.014(4) -0.021(6)
O2A 0.031(6) 0.045(8) 0.033(6) -0.009(5) 0.017(5) -0.014(5)
O3B 0.039(6) 0.052(9) 0.036(5) -0.017(5) 0.016(4) -0.004(5)

loop_
_atom_type_symbol
_atom_type_description
_atom_type_scat_dispersion_real
_atom_type_scat_dispersion_imag
_atom_type_scat_source
O O 0.0106 0.006 'International Tables Vol C Tables 4.2.6.8 and 6.1.1.4'
Na Na 0.0362 0.0249 'International Tables Vol C Tables 4.2.6.8 and 6.1.1.4'
S S 0.1246 0.1234 'International Tables Vol C Tables 4.2.6.8 and 6.1.1.4'

loop_
_geom_angle_atom_site_label_1
_geom_angle_atom_site_label_2
_geom_angle_atom_site_label_3
_geom_angle_site_symmetry_1
_geom_angle_site_symmetry_3
_geom_angle
O2A S1 O1A . . 113.9(9)
O2A S1 O2B . . 138.8(7)
O1A S1 O2B . . 64.3(3)
O2A S1 O1B . . 73.6(8)
O1A S1 O1B . . 46.2(7)
O2B S1 O1B . . 109.3(7)
O2A S1 O3B . . 41.2(3)
O1A S1 O3B . . 141.4(7)
O2B S1 O3B . . 112.4(7)
O1B S1 O3B . . 113.6(7)
O2A S1 O3A . . 110.3(8)
O1A S1 O3A . . 113.1(7)
O2B S1 O3A . . 49.4(7)
O1B S1 O3A . . 152.8(3)
O3B S1 O3A . . 70.2(7)
O2A S1 S2 . . 109.5(5)
O1A S1 S2 . . 107.5(5)
O2B S1 S2 . . 109.9(4)
O1B S1 S2 . . 101.9(5)
O3B S1 S2 . . 109.2(5)
O3A S1 S2 . . 101.9(5)
O2A S1 Na2 . 1_445 86.3(5)
O1A S1 Na2 . 1_445 113.7(5)
O2B S1 Na2 . 1_445 61.4(5)
O1B S1 Na2 . 1_445 133.4(5)
O3B S1 Na2 . 1_445 51.0(5)
O3A S1 Na2 . 1_445 27.7(4)
S2 S1 Na2 . 1_445 124.51(13)
O5 S2 O4 . . 108.4(3)
O5 S2 S1 . . 99.9(3)
O4 S2 S1 . . 98.7(3)
O5 S2 Na3 . . 49.1(4)
O4 S2 Na3 . . 59.9(4)
S1 S2 Na3 . . 112.91(3)
O5 S2 Na2 . 1_545 41.7(4)
O4 S2 Na2 . 1_545 126.4(4)
S1 S2 Na2 . 1_545 125.04(14)
Na3 S2 Na2 . 1_545 74.08(10)
O5 S2 Na2 . . 118.9(4)
O4 S2 Na2 . . 35.9(3)
S1 S2 Na2 . . 125.58(14)
Na3 S2 Na2 . . 74.64(10)
Na2 S2 Na2 1_545 . 109.10(4)
O4 Na3 O1B 2_645 2_645 70.6(4)
O4 Na3 O3A 2_645 2_655 106.0(4)
O1B Na3 O3A 2_645 2_655 64.15(17)
O4 Na3 O1A 2_645 2_645 74.6(3)
O1B Na3 O1A 2_645 2_645 27.0(4)
O3A Na3 O1A 2_655 2_645 87.3(4)
O4 Na3 O2B 2_645 1_655 125.6(4)
O1B Na3 O2B 2_645 1_655 76.5(4)
O3A Na3 O2B 2_655 1_655 96.6(4)
O1A Na3 O2B 2_645 1_655 57.6(2)
O4 Na3 O2B 2_645 2_655 132.6(4)
O1B Na3 O2B 2_645 2_655 88.3(4)
O3A Na3 O2B 2_655 2_655 29.3(4)
O1A Na3 O2B 2_645 2_655 105.21(18)
O2B Na3 O2B 1_655 2_655 87.0(3)
O4 Na3 O1A 2_645 1_655 161.3(4)
O1B Na3 O1A 2_645 1_655 95.6(5)
O3A Na3 O1A 2_655 1_655 77.7(4)
O1A Na3 O1A 2_645 1_655 87.4(3)
O2B Na3 O1A 1_655 1_655 36.22(16)
O2B Na3 O1A 2_655 1_655 56.7(3)
O4 Na3 O5 2_645 2_655 77.20(16)
O1B Na3 O5 2_645 2_655 113.7(4)
O3A Na3 O5 2_655 2_655 71.9(3)
O1A Na3 O5 2_645 2_655 138.4(3)
O2B Na3 O5 1_655 2_655 157.1(4)
O2B Na3 O5 2_655 2_655 73.3(4)
O1A Na3 O5 1_655 2_655 120.8(4)
O4 Na3 O5 2_645 . 83.3(3)
O1B Na3 O5 2_645 . 122.1(4)
O3A Na3 O5 2_655 . 170.5(4)
O1A Na3 O5 2_645 . 97.2(4)
O2B Na3 O5 1_655 . 78.9(3)
O2B Na3 O5 2_655 . 141.3(3)
O1A Na3 O5 1_655 . 94.1(3)
O5 Na3 O5 2_655 . 109.2(2)
O4 Na3 O4 2_645 . 113.7(2)
O1B Na3 O4 2_645 . 169.9(4)
O3A Na3 O4 2_655 . 121.1(3)
O1A Na3 O4 2_645 . 143.5(3)
O2B Na3 O4 1_655 . 93.9(3)
O2B Na3 O4 2_655 . 94.4(3)
O1A Na3 O4 1_655 . 77.9(4)
O5 Na3 O4 2_655 . 76.4(3)
O5 Na3 O4 . . 51.57(13)
O4 Na3 S2 2_645 . 100.3(2)
O1B Na3 S2 2_645 . 145.5(3)
O3A Na3 S2 2_655 . 147.1(3)
O1A Na3 S2 2_645 . 118.9(3)
O2B Na3 S2 1_655 . 83.4(3)
O2B Na3 S2 2_655 . 118.6(3)
O1A Na3 S2 1_655 . 83.7(3)
O5 Na3 S2 2_655 . 95.6(2)
O5 Na3 S2 . . 24.69(19)
O4 Na3 S2 . . 27.09(15)
O4 Na3 Na2 2_645 2_745 100.2(3)
O1B Na3 Na2 2_645 2_745 35.8(3)
O3A Na3 Na2 2_655 2_745 33.6(3)
O1A Na3 Na2 2_645 2_745 54.5(4)
O2B Na3 Na2 1_655 2_745 73.3(3)
O2B Na3 Na2 2_655 2_745 52.9(3)
O1A Na3 Na2 1_655 2_745 72.4(3)
O5 Na3 Na2 2_655 2_745 102.5(2)
O5 Na3 Na2 . 2_745 148.1(2)
O4 Na3 Na2 . 2_745 144.5(2)
S2 Na3 Na2 . 2_745 155.14(4)
O3A Na2 O1B 1_665 1_655 73.27(19)
O3A Na2 O3B 1_665 2_656 122.7(5)
O1B Na2 O3B 1_655 2_656 104.7(5)
O3A Na2 O2A 1_665 2_656 106.8(5)
O1B Na2 O2A 1_655 2_656 122.1(5)
O3B Na2 O2A 2_656 2_656 25.66(19)
O3A Na2 O4 1_665 . 145.7(5)
O1B Na2 O4 1_655 . 92.9(6)
O3B Na2 O4 2_656 . 90.8(4)
O2A Na2 O4 2_656 . 107.0(4)
O3A Na2 O5 1_665 1_565 91.2(5)
O1B Na2 O5 1_655 1_565 141.4(4)
O3B Na2 O5 2_656 1_565 113.2(4)
O2A Na2 O5 2_656 1_565 95.9(4)
O4 Na2 O5 . 1_565 80.28(16)
O3A Na2 O3B 1_665 1_665 40.1(5)
O1B Na2 O3B 1_655 1_665 103.1(4)
O3B Na2 O3B 2_656 1_665 89.7(4)
O2A Na2 O3B 2_656 1_665 68.4(4)
O4 Na2 O3B . 1_665 163.3(5)
O5 Na2 O3B 1_565 1_665 84.2(5)
O3A Na2 O2A 1_665 1_655 100.9(4)
O1B Na2 O2A 1_655 1_655 38.9(4)
O3B Na2 O2A 2_656 1_655 66.8(4)
O2A Na2 O2A 2_656 1_655 88.4(4)
O4 Na2 O2A . 1_655 85.2(5)
O5 Na2 O2A 1_565 1_655 165.4(4)
O3B Na2 O2A 1_665 1_655 110.29(16)
O3A Na2 O2B 1_665 1_665 21.7(5)
O1B Na2 O2B 1_655 1_665 82.3(4)
O3B Na2 O2B 2_656 1_665 140.7(5)
O2A Na2 O2B 2_656 1_665 119.3(5)
O4 Na2 O2B . 1_665 127.9(3)
O5 Na2 O2B 1_565 1_665 72.9(4)
O3B Na2 O2B 1_665 1_665 51.5(4)
O2A Na2 O2B 1_655 1_665 116.9(3)
O3A Na2 O1A 1_665 1_655 80.6(4)
O1B Na2 O1A 1_655 1_655 18.5(4)
O3B Na2 O1A 2_656 1_655 115.6(5)
O2A Na2 O1A 2_656 1_655 137.3(4)
O4 Na2 O1A . 1_655 78.2(4)
O5 Na2 O1A 1_565 1_655 126.4(2)
O3B Na2 O1A 1_665 1_655 116.4(4)
O2A Na2 O1A 1_655 1_655 49.2(3)
O2B Na2 O1A 1_665 1_655 82.98(12)
O3A Na2 S1 1_665 1_665 19.4(3)
O1B Na2 S1 1_655 1_665 92.3(3)
O3B Na2 S1 2_656 1_665 115.0(4)
O2A Na2 S1 2_656 1_665 93.7(4)
O4 Na2 S1 . 1_665 151.4(2)
O5 Na2 S1 1_565 1_665 78.1(3)
O3B Na2 S1 1_665 1_665 25.5(3)
O2A Na2 S1 1_655 1_665 115.6(3)
O2B Na2 S1 1_665 1_665 25.9(2)
O1A Na2 S1 1_655 1_665 99.9(2)
O3A Na2 S2 1_665 1_565 88.7(4)
O1B Na2 S2 1_655 1_565 157.8(4)
O3B Na2 S2 2_656 1_565 95.8(3)
O2A Na2 S2 2_656 1_565 74.9(4)
O4 Na2 S2 . 1_565 95.1(3)
O5 Na2 S2 1_565 1_565 22.93(18)
O3B Na2 S2 1_665 1_565 68.2(4)
O2A Na2 S2 1_655 1_565 162.6(3)
O2B Na2 S2 1_665 1_565 76.4(3)
O1A Na2 S2 1_655 1_565 147.8(2)
S1 Na2 S2 1_665 1_565 71.07(16)
S2 O4 Na2 . . 121.6(5)
S2 O4 Na3 . 2_655 129.7(4)
Na2 O4 Na3 . 2_655 103.8(3)
S2 O4 Na3 . . 93.0(5)
Na2 O4 Na3 . . 102.0(3)
Na3 O4 Na3 2_655 . 97.8(3)
S2 O5 Na2 . 1_545 115.4(5)
S2 O5 Na3 . 2_645 128.6(5)
Na2 O5 Na3 1_545 2_645 97.1(4)
S2 O5 Na3 . . 106.2(6)
Na2 O5 Na3 1_545 . 104.5(3)
Na3 O5 Na3 2_645 . 102.3(3)
O2B O3A S1 . . 63.1(8)
O2B O3A O3B . . 110.0(11)
S1 O3A O3B . . 53.9(6)
O2B O3A Na2 . 1_445 119.3(10)
S1 O3A Na2 . 1_445 132.9(7)
O3B O3A Na2 . 1_445 87.4(6)
O2B O3A Na3 . 2_645 77.8(8)
S1 O3A Na3 . 2_645 118.5(6)
O3B O3A Na3 . 2_645 158.0(8)
Na2 O3A Na3 1_445 2_645 107.0(5)
O1A O1B S1 . . 66.0(8)
O1A O1B O2A . . 112.1(11)
S1 O1B O2A . . 52.2(6)
O1A O1B Na2 . 1_455 123.8(11)
S1 O1B Na2 . 1_455 134.1(8)
O2A O1B Na2 . 1_455 88.0(7)
O1A O1B Na3 . 2_655 77.9(9)
S1 O1B Na3 . 2_655 121.3(7)
O2A O1B Na3 . 2_655 156.6(8)
Na2 O1B Na3 1_455 2_655 104.2(5)
O1B O1A S1 . . 67.8(8)
O1B O1A O2B . . 124.5(13)
S1 O1A O2B . . 58.3(7)
O1B O1A Na3 . 2_655 75.0(9)
S1 O1A Na3 . 2_655 120.5(6)
O2B O1A Na3 . 2_655 144.5(11)
O1B O1A Na3 . 1_455 130.5(10)
S1 O1A Na3 . 1_455 117.0(6)
O2B O1A Na3 . 1_455 70.3(8)
Na3 O1A Na3 2_655 1_455 122.5(4)
O1B O1A Na2 . 1_455 37.7(8)
S1 O1A Na2 . 1_455 93.0(6)
O2B O1A Na2 . 1_455 130.6(10)
Na3 O1A Na2 2_655 1_455 83.7(4)
Na3 O1A Na2 1_455 1_455 94.5(4)
O3A O2B S1 . . 67.5(9)
O3A O2B O1A . . 124.2(14)
S1 O2B O1A . . 57.4(7)
O3A O2B Na3 . 1_455 133.5(9)
S1 O2B Na3 . 1_455 118.8(6)
O1A O2B Na3 . 1_455 73.5(8)
O3A O2B Na3 . 2_645 72.9(8)
S1 O2B Na3 . 2_645 117.8(7)
O1A O2B Na3 . 2_645 140.6(11)
Na3 O2B Na3 1_455 2_645 123.2(5)
O3A O2B Na2 . 1_445 39.0(7)
S1 O2B Na2 . 1_445 92.6(6)
O1A O2B Na2 . 1_445 132.3(9)
Na3 O2B Na2 1_455 1_445 95.7(4)
Na3 O2B Na2 2_645 1_445 84.6(4)
O3B O2A S1 . . 72.1(12)
O3B O2A O1B . . 124.6(16)
S1 O2A O1B . . 54.2(6)
O3B O2A Na2 . 2_646 76.6(14)
S1 O2A Na2 . 2_646 145.3(10)
O1B O2A Na2 . 2_646 158.7(9)
O3B O2A Na2 . 1_455 146.7(16)
S1 O2A Na2 . 1_455 103.8(8)
O1B O2A Na2 . 1_455 53.1(6)
Na2 O2A Na2 2_646 1_455 110.6(5)
O2A O3B S1 . . 66.7(12)
O2A O3B O3A . . 121.0(16)
S1 O3B O3A . . 55.9(6)
O2A O3B Na2 . 2_646 77.8(13)
S1 O3B Na2 . 2_646 141.4(8)
O3A O3B Na2 . 2_646 161.2(9)
O2A O3B Na2 . 1_445 143.4(16)
S1 O3B Na2 . 1_445 103.4(6)
O3A O3B Na2 . 1_445 52.4(5)
Na2 O3B Na2 2_646 1_445 114.2(5)

loop_
_geom_bond_atom_site_label_1
_geom_bond_atom_site_label_2
_geom_bond_site_symmetry_2
_geom_bond_distance
S1 O2A . 1.425(12)
S1 O1A . 1.445(10)
S1 O2B . 1.460(12)
S1 O1B . 1.464(11)
S1 O3B . 1.477(12)
S1 O3A . 1.512(12)
S1 S2 . 2.2199(9)
S1 Na2 1_445 3.333(7)
S2 O5 . 1.441(8)
S2 O4 . 1.511(8)
S2 Na3 . 3.3140(13)
S2 Na2 1_545 3.342(7)
S2 Na2 . 3.372(7)
Na3 O4 2_645 2.422(8)
Na3 O1B 2_645 2.427(12)
Na3 O3A 2_655 2.429(13)
Na3 O1A 2_645 2.457(12)
Na3 O2B 1_655 2.463(13)
Na3 O2B 2_655 2.484(11)
Na3 O1A 1_655 2.508(11)
Na3 O5 2_655 2.523(9)
Na3 O5 . 2.609(10)
Na3 O4 . 2.872(11)
Na3 Na2 2_745 3.6574(17)
Na2 O3A 1_665 2.115(12)
Na2 O1B 1_655 2.205(13)
Na2 O3B 2_656 2.297(12)
Na2 O2A 2_656 2.308(13)
Na2 O4 . 2.325(9)
Na2 O5 1_565 2.460(10)
Na2 O3B 1_665 2.665(15)
Na2 O2A 1_655 2.756(17)
Na2 O2B 1_665 2.930(15)
Na2 O1A 1_655 2.994(16)
Na2 S1 1_665 3.333(7)
Na2 S2 1_565 3.342(7)
O4 Na3 2_655 2.422(8)
O5 Na2 1_545 2.460(10)
O5 Na3 2_645 2.523(9)
O3A O2B . 1.242(18)
O3A O3B . 1.719(19)
O3A Na2 1_445 2.115(12)
O3A Na3 2_645 2.429(13)
O1B O1A . 1.141(17)
O1B O2A . 1.73(2)
O1B Na2 1_455 2.205(13)
O1B Na3 2_655 2.427(12)
O1A O2B . 1.546(7)
O1A Na3 2_655 2.457(12)
O1A Na3 1_455 2.508(11)
O1A Na2 1_455 2.994(16)
O2B Na3 1_455 2.463(12)
O2B Na3 2_645 2.484(11)
O2B Na2 1_445 2.930(14)
O2A O3B . 1.022(8)
O2A Na2 2_646 2.308(13)
O2A Na2 1_455 2.756(17)
O3B Na2 2_646 2.297(12)
O3B Na2 1_445 2.665(15)
